data_2221749
loop_
_publ_author_name
'Kargar, Hadi'
'Kia, Reza'
'Fun, Hoong-Kun'
'Jamshidvand, Arezoo'

_publ_section_title
;{6,6'-Diethoxy-2,2'-[2,2-dimethylpropane-1,3-diylbis(nitrilomethylidyne)]diphenolato}copper(II)
 monohydrate
;
_journal_coeditor_code KJ2122
_journal_issue 5
_journal_name_full 'Acta Crystallographica Section E'
_journal_page_first m515
_journal_page_last m516
_journal_paper_doi 10.1107/S1600536809012859
_journal_volume 65
_journal_year 2009
_chemical_formula_iupac '[Cu (C23 H28 N2 O4)], H2 O'
_chemical_formula_moiety 'C23 H28 Cu N2 O4, H2 O'
_chemical_formula_sum 'C23 H30 Cu N2 O5'
_chemical_formula_weight 478.03
_chemical_name_systematic
'{6,6'-Diethoxy-2,2'-[2,2-dimethylpropane-1,3-diylbis(nitrilomethylidyne)]diphenolato}copper(II) monohydrate'
_space_group_IT_number 2
_symmetry_cell_setting triclinic
_symmetry_space_group_name_Hall '-P 1'
_symmetry_space_group_name_H-M 'P -1'
_atom_sites_solution_hydrogens geom
_atom_sites_solution_primary direct
_atom_sites_solution_secondary difmap
_audit_creation_method SHELXL-97
_cell_angle_alpha 114.554(13)
_cell_angle_beta 99.479(14)
_cell_angle_gamma 102.676(14)
_cell_formula_units_Z 2
_cell_length_a 9.427(3)
_cell_length_b 10.805(3)
_cell_length_c 12.771(4)
_cell_measurement_reflns_used 9641
_cell_measurement_temperature 100
_cell_measurement_theta_max 36.47
_cell_measurement_theta_min 2.50
_cell_volume 1105.3(6)
_computing_cell_refinement 'SAINT (Bruker, 2005)'
_computing_data_collection 'APEX2 (Bruker, 2005)'
_computing_data_reduction 'SAINT (Bruker, 2005)'
_computing_molecular_graphics 'SHELXTL (Sheldrick, 2008)'
_computing_publication_material
;
SHELXTL (Sheldrick, 2008) and PLATON (Spek, 2009)
;
_computing_structure_refinement 'SHELXTL (Sheldrick, 2008)'
_computing_structure_solution 'SHELXTL (Sheldrick, 2008)'
_diffrn_ambient_temperature 100
_diffrn_measured_fraction_theta_full 0.991
_diffrn_measured_fraction_theta_max 0.991
_diffrn_measurement_device_type
;
Bruker SMART APEXII CCD area-detector
;
_diffrn_measurement_method '\f and \w'
_diffrn_radiation_monochromator graphite
_diffrn_radiation_source 'fine-focus sealed tube'
_diffrn_radiation_type MoK\a
_diffrn_radiation_wavelength 0.71073
_diffrn_reflns_av_R_equivalents 0.0286
_diffrn_reflns_av_sigmaI/netI 0.0261
_diffrn_reflns_limit_h_max 13
_diffrn_reflns_limit_h_min -14
_diffrn_reflns_limit_k_max 16
_diffrn_reflns_limit_k_min -16
_diffrn_reflns_limit_l_max 18
_diffrn_reflns_limit_l_min -19
_diffrn_reflns_number 36656
_diffrn_reflns_theta_full 32.50
_diffrn_reflns_theta_max 32.50
_diffrn_reflns_theta_min 2.09
_diffrn_standards_number 0
_exptl_absorpt_coefficient_mu 1.025
_exptl_absorpt_correction_T_max 0.8614
_exptl_absorpt_correction_T_min 0.6282
_exptl_absorpt_correction_type multi-scan
_exptl_absorpt_process_details '(<i>SADABS</i>; Bruker, 2005)'
_exptl_crystal_colour green
_exptl_crystal_density_diffrn 1.436
_exptl_crystal_density_method 'not measured'
_exptl_crystal_description plate
_exptl_crystal_F_000 502
_exptl_crystal_size_max 0.50
_exptl_crystal_size_mid 0.22
_exptl_crystal_size_min 0.15
_refine_diff_density_max 0.576
_refine_diff_density_min -0.297
_refine_ls_extinction_method none
_refine_ls_goodness_of_fit_ref 1.054
_refine_ls_hydrogen_treatment mixed
_refine_ls_matrix_type full
_refine_ls_number_parameters 290
_refine_ls_number_reflns 7929
_refine_ls_number_restraints 0
_refine_ls_restrained_S_all 1.054
_refine_ls_R_factor_all 0.0350
_refine_ls_R_factor_gt 0.0290
_refine_ls_shift/su_max 0.001
_refine_ls_shift/su_mean 0.000
_refine_ls_structure_factor_coef Fsqd
_refine_ls_weighting_details 'calc w=1/[\s^2^(Fo^2^)+(0.035P)^2^+0.4488P] where P=(Fo^2^+2Fc^2^)/3'
_refine_ls_weighting_scheme calc
_refine_ls_wR_factor_gt 0.0737
_refine_ls_wR_factor_ref 0.0771
_reflns_number_gt 6977
_reflns_number_total 7929
_reflns_threshold_expression I>2\(I)
_cod_data_source_file kj2122.cif
_cod_data_source_block I
_cod_depositor_comments
;
The following automatic conversions were performed:
'_symmetry_cell_setting' value 'Triclinic' changed to 'triclinic'
according to '/home/saulius/struct/CIF-dictionaries/cif_core.dic'
dictionary named 'cif_core.dic' version 2.4.1 from 2010-06-29.

Automatic conversion script
Id: cif_fix_enum 1527 2010-12-29 10:47:43Z saulius 

The following automatic conversions were performed:

'_symmetry_cell_setting' value 'Triclinic' changed to 'triclinic'
according to /home/saulius/struct/CIF-dictionaries/cif_core.dic
dictionary named 'cif_core.dic' version 2.4.1 from 2010-06-29.

Automatic conversion script
Id: cif_fix_values 1715 2011-07-08 13:25:40Z adriana 
;
_cod_database_code 2221749
_cod_database_fobs_code 2221749

loop_
_symmetry_equiv_pos_as_xyz
'x, y, z'
'-x, -y, -z'

loop_
_atom_site_type_symbol
_atom_site_label
_atom_site_fract_x
_atom_site_fract_y
_atom_site_fract_z
_atom_site_U_iso_or_equiv
_atom_site_adp_type
_atom_site_calc_flag
_atom_site_refinement_flags
_atom_site_occupancy
_atom_site_disorder_assembly
_atom_site_disorder_group
Cu Cu1 0.234895(16) 0.580803(14) 0.526101(11) 0.01366(4) Uani d . 1 . .
O O1 0.29055(10) 0.46744(9) 0.59658(7) 0.01601(15) Uani d . 1 . .
O O2 0.25360(10) 0.72661(9) 0.68076(7) 0.01635(16) Uani d . 1 . .
O O3 0.30299(10) 0.32190(9) 0.71356(7) 0.01808(16) Uani d . 1 . .
O O4 0.28979(11) 0.88036(9) 0.90698(7) 0.01849(16) Uani d . 1 . .
N N1 0.28983(11) 0.47831(10) 0.38154(8) 0.01475(17) Uani d . 1 . .
N N2 0.09621(11) 0.64285(10) 0.44256(8) 0.01524(17) Uani d . 1 . .
C C1 0.32220(13) 0.34876(12) 0.54318(10) 0.01426(19) Uani d . 1 . .
C C2 0.33163(13) 0.26509(12) 0.60485(10) 0.01502(19) Uani d . 1 . .
C C3 0.36453(14) 0.13847(13) 0.55507(11) 0.0185(2) Uani d . 1 . .
H H3A 0.3662 0.0827 0.5961 0.022 Uiso calc R 1 . .
C C4 0.39567(15) 0.09205(13) 0.44348(11) 0.0213(2) Uani d . 1 . .
H H4A 0.4200 0.0056 0.4097 0.026 Uiso calc R 1 . .
C C5 0.39097(15) 0.17149(13) 0.38339(10) 0.0195(2) Uani d . 1 . .
H H5A 0.4155 0.1411 0.3094 0.023 Uiso calc R 1 . .
C C6 0.35016(14) 0.29772(12) 0.42996(10) 0.0157(2) Uani d . 1 . .
C C7 0.34006(13) 0.37055(12) 0.35797(10) 0.0161(2) Uani d . 1 . .
H H7A 0.3729 0.3366 0.2877 0.019 Uiso calc R 1 . .
C C8 0.29016(14) 0.54430(13) 0.30186(10) 0.0167(2) Uani d . 1 . .
H H8A 0.3433 0.5009 0.2424 0.020 Uiso calc R 1 . .
H H8B 0.3475 0.6481 0.3501 0.020 Uiso calc R 1 . .
C C9 0.12840(14) 0.52549(13) 0.23410(10) 0.0162(2) Uani d . 1 . .
C C10 0.02042(13) 0.54321(13) 0.31412(10) 0.0168(2) Uani d . 1 . .
H H10A -0.0582 0.5781 0.2848 0.020 Uiso calc R 1 . .
H H10B -0.0317 0.4478 0.3054 0.020 Uiso calc R 1 . .
C C11 0.04829(13) 0.75010(12) 0.49386(10) 0.0165(2) Uani d . 1 . .
H H11A -0.0189 0.7694 0.4429 0.020 Uiso calc R 1 . .
C C12 0.08778(13) 0.84286(12) 0.62132(10) 0.0160(2) Uani d . 1 . .
C C13 0.01217(14) 0.94670(13) 0.65979(11) 0.0197(2) Uani d . 1 . .
H H13A -0.0506 0.9603 0.6019 0.024 Uiso calc R 1 . .
C C14 0.02888(15) 1.02735(13) 0.77935(12) 0.0218(2) Uani d . 1 . .
H H14A -0.0230 1.0958 0.8041 0.026 Uiso calc R 1 . .
C C15 0.12292(15) 1.00898(13) 0.86580(11) 0.0198(2) Uani d . 1 . .
H H15A 0.1347 1.0657 0.9488 0.024 Uiso calc R 1 . .
C C16 0.19833(14) 0.90889(12) 0.83082(10) 0.0160(2) Uani d . 1 . .
C C17 0.18268(13) 0.82185(12) 0.70661(10) 0.01464(19) Uani d . 1 . .
C C18 0.35853(15) 0.27727(14) 0.79952(11) 0.0194(2) Uani d . 1 . .
H H18A 0.4697 0.2970 0.8158 0.023 Uiso calc R 1 . .
H H18B 0.3091 0.1731 0.7685 0.023 Uiso calc R 1 . .
C C19 0.32030(16) 0.36231(15) 0.91229(11) 0.0232(2) Uani d . 1 . .
H H19A 0.3624 0.3404 0.9756 0.035 Uiso calc R 1 . .
H H19B 0.2097 0.3367 0.8961 0.035 Uiso calc R 1 . .
H H19C 0.3639 0.4652 0.9386 0.035 Uiso calc R 1 . .
C C20 0.29694(16) 0.94726(13) 1.03175(10) 0.0213(2) Uani d . 1 . .
H H20A 0.1935 0.9300 1.0414 0.026 Uiso calc R 1 . .
H H20B 0.3479 1.0522 1.0691 0.026 Uiso calc R 1 . .
C C21 0.38663(17) 0.88079(14) 1.08999(11) 0.0240(3) Uani d . 1 . .
H H21A 0.3850 0.9158 1.1738 0.036 Uiso calc R 1 . .
H H21B 0.4918 0.9075 1.0875 0.036 Uiso calc R 1 . .
H H21C 0.3412 0.7760 1.0465 0.036 Uiso calc R 1 . .
C C22 0.05721(16) 0.37457(14) 0.12689(11) 0.0237(2) Uani d . 1 . .
H H22A -0.0450 0.3641 0.0848 0.036 Uiso calc R 1 . .
H H22B 0.0510 0.3029 0.1556 0.036 Uiso calc R 1 . .
H H22C 0.1201 0.3602 0.0716 0.036 Uiso calc R 1 . .
C C23 0.14514(17) 0.63837(16) 0.19007(13) 0.0265(3) Uani d . 1 . .
H H23A 0.0448 0.6304 0.1467 0.040 Uiso calc R 1 . .
H H23B 0.2098 0.6225 0.1362 0.040 Uiso calc R 1 . .
H H23C 0.1916 0.7345 0.2591 0.040 Uiso calc R 1 . .
O O1W 0.54758(13) 0.33956(12) 0.15477(9) 0.0257(2) Uani d . 1 . .
H H2W1 0.592(2) 0.287(2) 0.1566(18) 0.038(5) Uiso d . 1 . .
H H1W1 0.595(2) 0.409(2) 0.2094(19) 0.037(5) Uiso d . 1 . .

loop_
_atom_site_aniso_label
_atom_site_aniso_U_11
_atom_site_aniso_U_22
_atom_site_aniso_U_33
_atom_site_aniso_U_12
_atom_site_aniso_U_13
_atom_site_aniso_U_23
Cu1 0.01571(7) 0.01562(7) 0.01206(6) 0.00751(5) 0.00543(5) 0.00692(5)
O1 0.0211(4) 0.0163(4) 0.0143(3) 0.0101(3) 0.0072(3) 0.0077(3)
O2 0.0201(4) 0.0175(4) 0.0143(3) 0.0106(3) 0.0065(3) 0.0073(3)
O3 0.0224(4) 0.0241(4) 0.0159(4) 0.0136(3) 0.0081(3) 0.0128(3)
O4 0.0248(5) 0.0187(4) 0.0132(3) 0.0098(3) 0.0070(3) 0.0067(3)
N1 0.0145(4) 0.0175(4) 0.0133(4) 0.0055(3) 0.0050(3) 0.0075(3)
N2 0.0138(4) 0.0179(4) 0.0141(4) 0.0050(4) 0.0044(3) 0.0076(3)
C1 0.0125(5) 0.0153(4) 0.0145(4) 0.0054(4) 0.0039(4) 0.0061(4)
C2 0.0125(5) 0.0181(5) 0.0153(4) 0.0064(4) 0.0040(4) 0.0079(4)
C3 0.0184(6) 0.0188(5) 0.0207(5) 0.0095(4) 0.0045(4) 0.0101(4)
C4 0.0236(6) 0.0190(5) 0.0216(5) 0.0129(5) 0.0061(5) 0.0070(4)
C5 0.0212(6) 0.0207(5) 0.0168(5) 0.0117(5) 0.0069(4) 0.0059(4)
C6 0.0171(5) 0.0174(5) 0.0135(4) 0.0090(4) 0.0052(4) 0.0062(4)
C7 0.0157(5) 0.0187(5) 0.0133(4) 0.0061(4) 0.0057(4) 0.0061(4)
C8 0.0160(5) 0.0212(5) 0.0157(5) 0.0055(4) 0.0063(4) 0.0108(4)
C9 0.0155(5) 0.0207(5) 0.0146(4) 0.0050(4) 0.0053(4) 0.0102(4)
C10 0.0127(5) 0.0210(5) 0.0142(4) 0.0036(4) 0.0032(4) 0.0072(4)
C11 0.0130(5) 0.0188(5) 0.0190(5) 0.0051(4) 0.0035(4) 0.0104(4)
C12 0.0136(5) 0.0153(5) 0.0188(5) 0.0050(4) 0.0042(4) 0.0076(4)
C13 0.0162(5) 0.0172(5) 0.0245(5) 0.0070(4) 0.0033(4) 0.0087(4)
C14 0.0204(6) 0.0164(5) 0.0273(6) 0.0094(4) 0.0081(5) 0.0069(4)
C15 0.0217(6) 0.0159(5) 0.0204(5) 0.0070(4) 0.0089(4) 0.0057(4)
C16 0.0173(5) 0.0150(5) 0.0161(5) 0.0056(4) 0.0062(4) 0.0070(4)
C17 0.0143(5) 0.0134(4) 0.0170(5) 0.0042(4) 0.0060(4) 0.0073(4)
C18 0.0182(6) 0.0266(6) 0.0212(5) 0.0099(5) 0.0064(4) 0.0168(5)
C19 0.0242(6) 0.0287(6) 0.0191(5) 0.0075(5) 0.0059(5) 0.0140(5)
C20 0.0323(7) 0.0171(5) 0.0136(5) 0.0082(5) 0.0093(5) 0.0052(4)
C21 0.0349(7) 0.0206(5) 0.0152(5) 0.0074(5) 0.0066(5) 0.0082(4)
C22 0.0228(6) 0.0276(6) 0.0151(5) 0.0043(5) 0.0051(4) 0.0068(4)
C23 0.0235(6) 0.0352(7) 0.0322(7) 0.0095(6) 0.0085(5) 0.0259(6)
O1W 0.0312(6) 0.0263(5) 0.0172(4) 0.0159(4) 0.0028(4) 0.0062(4)

loop_
_atom_type_symbol
_atom_type_description
_atom_type_scat_dispersion_real
_atom_type_scat_dispersion_imag
_atom_type_scat_source
C C 0.0033 0.0016 'International Tables Vol C Tables 4.2.6.8 and 6.1.1.4'
H H 0.0000 0.0000 'International Tables Vol C Tables 4.2.6.8 and 6.1.1.4'
N N 0.0061 0.0033 'International Tables Vol C Tables 4.2.6.8 and 6.1.1.4'
O O 0.0106 0.0060 'International Tables Vol C Tables 4.2.6.8 and 6.1.1.4'
Cu Cu 0.3201 1.2651 'International Tables Vol C Tables 4.2.6.8 and 6.1.1.4'

loop_
_geom_angle_atom_site_label_1
_geom_angle_atom_site_label_2
_geom_angle_atom_site_label_3
_geom_angle_site_symmetry_1
_geom_angle_site_symmetry_3
_geom_angle
_geom_angle_publ_flag
O2 Cu1 O1 . . 89.59(4) ?
O2 Cu1 N1 . . 158.91(4) ?
O1 Cu1 N1 . . 93.25(4) ?
O2 Cu1 N2 . . 93.89(4) ?
O1 Cu1 N2 . . 156.16(4) ?
N1 Cu1 N2 . . 91.92(5) ?
C1 O1 Cu1 . . 126.73(7) ?
C17 O2 Cu1 . . 127.10(8) ?
C2 O3 C18 . . 117.73(9) ?
C16 O4 C20 . . 118.24(9) ?
C7 N1 C8 . . 119.06(10) ?
C7 N1 Cu1 . . 126.05(8) ?
C8 N1 Cu1 . . 114.43(8) ?
C11 N2 C10 . . 117.74(10) ?
C11 N2 Cu1 . . 125.32(8) ?
C10 N2 Cu1 . . 115.96(8) ?
O1 C1 C6 . . 124.96(10) ?
O1 C1 C2 . . 117.64(10) ?
C6 C1 C2 . . 117.40(10) ?
O3 C2 C3 . . 124.88(10) ?
O3 C2 C1 . . 113.66(10) ?
C3 C2 C1 . . 121.45(10) ?
C2 C3 C4 . . 119.90(11) ?
C2 C3 H3A . . 120.0 ?
C4 C3 H3A . . 120.0 ?
C5 C4 C3 . . 120.03(11) ?
C5 C4 H4A . . 120.0 ?
C3 C4 H4A . . 120.0 ?
C4 C5 C6 . . 120.94(11) ?
C4 C5 H5A . . 119.5 ?
C6 C5 H5A . . 119.5 ?
C1 C6 C5 . . 120.15(10) ?
C1 C6 C7 . . 122.48(10) ?
C5 C6 C7 . . 117.36(10) ?
N1 C7 C6 . . 125.07(10) ?
N1 C7 H7A . . 117.5 ?
C6 C7 H7A . . 117.5 ?
N1 C8 C9 . . 112.96(10) ?
N1 C8 H8A . . 109.0 ?
C9 C8 H8A . . 109.0 ?
N1 C8 H8B . . 109.0 ?
C9 C8 H8B . . 109.0 ?
H8A C8 H8B . . 107.8 ?
C23 C9 C22 . . 110.02(10) ?
C23 C9 C10 . . 110.56(10) ?
C22 C9 C10 . . 106.70(10) ?
C23 C9 C8 . . 106.81(10) ?
C22 C9 C8 . . 110.29(10) ?
C10 C9 C8 . . 112.48(9) ?
N2 C10 C9 . . 114.22(10) ?
N2 C10 H10A . . 108.7 ?
C9 C10 H10A . . 108.7 ?
N2 C10 H10B . . 108.7 ?
C9 C10 H10B . . 108.7 ?
H10A C10 H10B . . 107.6 ?
N2 C11 C12 . . 125.77(11) ?
N2 C11 H11A . . 117.1 ?
C12 C11 H11A . . 117.1 ?
C17 C12 C13 . . 120.39(11) ?
C17 C12 C11 . . 122.37(10) ?
C13 C12 C11 . . 116.79(10) ?
C14 C13 C12 . . 120.65(11) ?
C14 C13 H13A . . 119.7 ?
C12 C13 H13A . . 119.7 ?
C13 C14 C15 . . 120.06(11) ?
C13 C14 H14A . . 120.0 ?
C15 C14 H14A . . 120.0 ?
C16 C15 C14 . . 120.49(11) ?
C16 C15 H15A . . 119.8 ?
C14 C15 H15A . . 119.8 ?
O4 C16 C15 . . 125.27(10) ?
O4 C16 C17 . . 113.69(10) ?
C15 C16 C17 . . 121.03(11) ?
O2 C17 C12 . . 125.30(10) ?
O2 C17 C16 . . 117.30(10) ?
C12 C17 C16 . . 117.38(10) ?
O3 C18 C19 . . 106.52(10) ?
O3 C18 H18A . . 110.4 ?
C19 C18 H18A . . 110.4 ?
O3 C18 H18B . . 110.4 ?
C19 C18 H18B . . 110.4 ?
H18A C18 H18B . . 108.6 ?
C18 C19 H19A . . 109.5 ?
C18 C19 H19B . . 109.5 ?
H19A C19 H19B . . 109.5 ?
C18 C19 H19C . . 109.5 ?
H19A C19 H19C . . 109.5 ?
H19B C19 H19C . . 109.5 ?
O4 C20 C21 . . 106.68(10) ?
O4 C20 H20A . . 110.4 ?
C21 C20 H20A . . 110.4 ?
O4 C20 H20B . . 110.4 ?
C21 C20 H20B . . 110.4 ?
H20A C20 H20B . . 108.6 ?
C20 C21 H21A . . 109.5 ?
C20 C21 H21B . . 109.5 ?
H21A C21 H21B . . 109.5 ?
C20 C21 H21C . . 109.5 ?
H21A C21 H21C . . 109.5 ?
H21B C21 H21C . . 109.5 ?
C9 C22 H22A . . 109.5 ?
C9 C22 H22B . . 109.5 ?
H22A C22 H22B . . 109.5 ?
C9 C22 H22C . . 109.5 ?
H22A C22 H22C . . 109.5 ?
H22B C22 H22C . . 109.5 ?
C9 C23 H23A . . 109.5 ?
C9 C23 H23B . . 109.5 ?
H23A C23 H23B . . 109.5 ?
C9 C23 H23C . . 109.5 ?
H23A C23 H23C . . 109.5 ?
H23B C23 H23C . . 109.5 ?
H2W1 O1W H1W1 . . 103(2) ?

loop_
_geom_bond_atom_site_label_1
_geom_bond_atom_site_label_2
_geom_bond_site_symmetry_2
_geom_bond_distance
_geom_bond_publ_flag
Cu1 O2 . 1.8952(10) ?
Cu1 O1 . 1.9049(9) ?
Cu1 N1 . 1.9417(11) ?
Cu1 N2 . 1.9536(11) ?
O1 C1 . 1.3064(13) ?
O2 C17 . 1.3066(13) ?
O3 C2 . 1.3656(14) ?
O3 C18 . 1.4398(14) ?
O4 C16 . 1.3689(14) ?
O4 C20 . 1.4326(14) ?
N1 C7 . 1.2915(15) ?
N1 C8 . 1.4653(15) ?
N2 C11 . 1.2933(15) ?
N2 C10 . 1.4728(15) ?
C1 C6 . 1.4109(15) ?
C1 C2 . 1.4317(15) ?
C2 C3 . 1.3786(16) ?
C3 C4 . 1.4061(17) ?
C3 H3A . 0.9500 ?
C4 C5 . 1.3713(18) ?
C4 H4A . 0.9500 ?
C5 C6 . 1.4120(16) ?
C5 H5A . 0.9500 ?
C6 C7 . 1.4418(16) ?
C7 H7A . 0.9500 ?
C8 C9 . 1.5487(17) ?
C8 H8A . 0.9900 ?
C8 H8B . 0.9900 ?
C9 C23 . 1.5308(17) ?
C9 C22 . 1.5315(18) ?
C9 C10 . 1.5436(16) ?
C10 H10A . 0.9900 ?
C10 H10B . 0.9900 ?
C11 C12 . 1.4400(16) ?
C11 H11A . 0.9500 ?
C12 C17 . 1.4185(16) ?
C12 C13 . 1.4200(16) ?
C13 C14 . 1.3675(18) ?
C13 H13A . 0.9500 ?
C14 C15 . 1.4076(18) ?
C14 H14A . 0.9500 ?
C15 C16 . 1.3838(16) ?
C15 H15A . 0.9500 ?
C16 C17 . 1.4299(16) ?
C18 C19 . 1.5049(18) ?
C18 H18A . 0.9900 ?
C18 H18B . 0.9900 ?
C19 H19A . 0.9800 ?
C19 H19B . 0.9800 ?
C19 H19C . 0.9800 ?
C20 C21 . 1.5123(19) ?
C20 H20A . 0.9900 ?
C20 H20B . 0.9900 ?
C21 H21A . 0.9800 ?
C21 H21B . 0.9800 ?
C21 H21C . 0.9800 ?
C22 H22A . 0.9800 ?
C22 H22B . 0.9800 ?
C22 H22C . 0.9800 ?
C23 H23A . 0.9800 ?
C23 H23B . 0.9800 ?
C23 H23C . 0.9800 ?
O1W H2W1 . 0.78(2) ?
O1W H1W1 . 0.75(2) ?

loop_
_geom_hbond_atom_site_label_D
_geom_hbond_atom_site_label_H
_geom_hbond_atom_site_label_A
_geom_hbond_site_symmetry_A
_geom_hbond_distance_DH
_geom_hbond_distance_HA
_geom_hbond_distance_DA
_geom_hbond_angle_DHA
_geom_hbond_publ_flag
O1W H2W1 O2 2_666 0.78(2) 2.41(2) 2.9959(18) 132.8(18) y
O1W H2W1 O4 2_666 0.78(2) 2.27(2) 3.0097(19) 159(2) y
O1W H1W1 O1 2_666 0.75(2) 2.20(2) 2.8749(16) 151(2) y
O1W H1W1 O3 2_666 0.75(2) 2.54(2) 3.1684(19) 143(2) y
C7 H7A O1W . 0.9500 2.5600 3.451(2) 157.00 y
C10 H10B O2 2_566 0.9900 2.5700 3.476(2) 151.00 y
C8 H8B Cg1 2_666 0.99 2.78 3.4918(19) 129 y
C13 H13A Cg1 2_566 0.95 2.85 3.3718(18) 116 y
C18 H18B Cg2 1_545 0.99 2.79 3.718(2) 157 y

loop_
_geom_torsion_atom_site_label_1
_geom_torsion_atom_site_label_2
_geom_torsion_atom_site_label_3
_geom_torsion_atom_site_label_4
_geom_torsion_site_symmetry_1
_geom_torsion_site_symmetry_2
_geom_torsion_site_symmetry_3
_geom_torsion_site_symmetry_4
_geom_torsion
_geom_torsion_publ_flag
O2 Cu1 O1 C1 . . . . -170.54(10) ?
N1 Cu1 O1 C1 . . . . -11.46(10) ?
N2 Cu1 O1 C1 . . . . 90.74(13) ?
O1 Cu1 O2 C17 . . . . -153.04(10) ?
N1 Cu1 O2 C17 . . . . 108.98(13) ?
N2 Cu1 O2 C17 . . . . 3.35(10) ?
O2 Cu1 N1 C7 . . . . 99.12(14) ?
O1 Cu1 N1 C7 . . . . 1.82(10) ?
N2 Cu1 N1 C7 . . . . -154.90(10) ?
O2 Cu1 N1 C8 . . . . -72.98(14) ?
O1 Cu1 N1 C8 . . . . -170.28(8) ?
N2 Cu1 N1 C8 . . . . 33.01(8) ?
O2 Cu1 N2 C11 . . . . -0.13(10) ?
O1 Cu1 N2 C11 . . . . 97.69(13) ?
N1 Cu1 N2 C11 . . . . -159.83(10) ?
O2 Cu1 N2 C10 . . . . -168.46(8) ?
O1 Cu1 N2 C10 . . . . -70.64(13) ?
N1 Cu1 N2 C10 . . . . 31.83(8) ?
Cu1 O1 C1 C6 . . . . 13.28(17) ?
Cu1 O1 C1 C2 . . . . -167.75(8) ?
C18 O3 C2 C3 . . . . 21.84(17) ?
C18 O3 C2 C1 . . . . -159.14(10) ?
O1 C1 C2 O3 . . . . 0.97(15) ?
C6 C1 C2 O3 . . . . -179.98(10) ?
O1 C1 C2 C3 . . . . -179.98(11) ?
C6 C1 C2 C3 . . . . -0.92(17) ?
O3 C2 C3 C4 . . . . -178.50(11) ?
C1 C2 C3 C4 . . . . 2.56(19) ?
C2 C3 C4 C5 . . . . -1.0(2) ?
C3 C4 C5 C6 . . . . -2.1(2) ?
O1 C1 C6 C5 . . . . 176.78(11) ?
C2 C1 C6 C5 . . . . -2.20(17) ?
O1 C1 C6 C7 . . . . -2.71(19) ?
C2 C1 C6 C7 . . . . 178.31(11) ?
C4 C5 C6 C1 . . . . 3.77(19) ?
C4 C5 C6 C7 . . . . -176.71(12) ?
C8 N1 C7 C6 . . . . 178.29(11) ?
Cu1 N1 C7 C6 . . . . 6.52(17) ?
C1 C6 C7 N1 . . . . -7.79(19) ?
C5 C6 C7 N1 . . . . 172.71(12) ?
C7 N1 C8 C9 . . . . 114.46(12) ?
Cu1 N1 C8 C9 . . . . -72.85(11) ?
N1 C8 C9 C23 . . . . 161.31(10) ?
N1 C8 C9 C22 . . . . -79.16(12) ?
N1 C8 C9 C10 . . . . 39.83(13) ?
C11 N2 C10 C9 . . . . 123.50(12) ?
Cu1 N2 C10 C9 . . . . -67.24(11) ?
C23 C9 C10 N2 . . . . -88.70(12) ?
C22 C9 C10 N2 . . . . 151.68(10) ?
C8 C9 C10 N2 . . . . 30.61(14) ?
C10 N2 C11 C12 . . . . 167.99(11) ?
Cu1 N2 C11 C12 . . . . -0.16(17) ?
N2 C11 C12 C17 . . . . -2.29(19) ?
N2 C11 C12 C13 . . . . -174.60(12) ?
C17 C12 C13 C14 . . . . -0.38(19) ?
C11 C12 C13 C14 . . . . 172.08(12) ?
C12 C13 C14 C15 . . . . 0.7(2) ?
C13 C14 C15 C16 . . . . -0.4(2) ?
C20 O4 C16 C15 . . . . 6.95(18) ?
C20 O4 C16 C17 . . . . -171.68(10) ?
C14 C15 C16 O4 . . . . -178.61(12) ?
C14 C15 C16 C17 . . . . -0.07(19) ?
Cu1 O2 C17 C12 . . . . -6.51(17) ?
Cu1 O2 C17 C16 . . . . 171.46(8) ?
C13 C12 C17 O2 . . . . 177.86(11) ?
C11 C12 C17 O2 . . . . 5.82(18) ?
C13 C12 C17 C16 . . . . -0.11(17) ?
C11 C12 C17 C16 . . . . -172.14(11) ?
O4 C16 C17 O2 . . . . 0.89(15) ?
C15 C16 C17 O2 . . . . -177.80(11) ?
O4 C16 C17 C12 . . . . 179.03(10) ?
C15 C16 C17 C12 . . . . 0.33(17) ?
C2 O3 C18 C19 . . . . 176.50(10) ?
C16 O4 C20 C21 . . . . 172.02(10) ?
